data_2222941
loop_
_publ_author_name
'Akkurt, Mehmet'
'\,Sireci, Nihat'
'Deniz, Selma'
'K\"u\,c\"ukbay, Hasan'
'B\"uy\"ukg\"ung\"or, Orhan'

_publ_section_title
;
 1,3-Difurfurylbenzimidazolium chloride monohydrate
;
_journal_coeditor_code XU2569
_journal_issue 8
_journal_name_full 'Acta Crystallographica Section E'
_journal_page_first o2037
_journal_page_last o2038
_journal_paper_doi 10.1107/S1600536809029626
_journal_volume 65
_journal_year 2009
_chemical_formula_iupac 'C17 H15 N2 O2 +. Cl -, H2 O'
_chemical_formula_moiety 'C17 H15 N2 O2 +. Cl -, H2 O'
_chemical_formula_sum 'C17 H17 Cl N2 O3'
_chemical_formula_weight 332.78
_chemical_name_systematic
;
1,3-Difurfurylbenzimidazolium chloride monohydrate
;
_space_group_IT_number 2
_symmetry_cell_setting triclinic
_symmetry_space_group_name_Hall '-P 1'
_symmetry_space_group_name_H-M 'P -1'
_atom_sites_solution_hydrogens geom
_atom_sites_solution_primary direct
_atom_sites_solution_secondary difmap
_cell_angle_alpha 66.778(4)
_cell_angle_beta 81.869(4)
_cell_angle_gamma 73.656(4)
_cell_formula_units_Z 2
_cell_length_a 9.0201(5)
_cell_length_b 9.3135(5)
_cell_length_c 11.2711(6)
_cell_measurement_reflns_used 20002
_cell_measurement_temperature 296(2)
_cell_measurement_theta_max 28.02
_cell_measurement_theta_min 1.97
_cell_volume 834.50(8)
_computing_cell_refinement 'X-AREA (Stoe & Cie, 2002)'
_computing_data_collection 'X-AREA (Stoe & Cie, 2002)'
_computing_data_reduction 'X-RED32 (Stoe & Cie, 2002)'
_computing_molecular_graphics 'ORTEP-3 for Windows (Farrugia, 1997)'
_computing_publication_material 'WinGX (Farrugia, 1999) and PLATON (Spek, 2009)'
_computing_structure_refinement 'SHELXL97 (Sheldrick, 2008)'
_computing_structure_solution 'SIR97 (Altomare <i>et al.</i>,  1999)'
_diffrn_ambient_temperature 296(2)
_diffrn_detector_area_resol_mean 6.67
_diffrn_measured_fraction_theta_full 0.983
_diffrn_measured_fraction_theta_max 0.983
_diffrn_measurement_device '2-circle goniometer'
_diffrn_measurement_device_type 'Stoe IPDS II'
_diffrn_measurement_method \w
_diffrn_radiation_monochromator 'plane graphite'
_diffrn_radiation_type 'Mo K\a'
_diffrn_radiation_wavelength 0.71073
_diffrn_reflns_av_R_equivalents 0.0235
_diffrn_reflns_av_sigmaI/netI 0.0157
_diffrn_reflns_limit_h_max 11
_diffrn_reflns_limit_h_min -11
_diffrn_reflns_limit_k_max 12
_diffrn_reflns_limit_k_min -12
_diffrn_reflns_limit_l_max 14
_diffrn_reflns_limit_l_min -14
_diffrn_reflns_number 15618
_diffrn_reflns_reduction_process
;
;
_diffrn_reflns_theta_full 27.54
_diffrn_reflns_theta_max 27.54
_diffrn_reflns_theta_min 1.97
_exptl_absorpt_coefficient_mu 0.245
_exptl_absorpt_correction_T_max 0.913
_exptl_absorpt_correction_T_min 0.871
_exptl_absorpt_correction_type integration
_exptl_absorpt_process_details '(X-RED32; Stoe & Cie, 2002)'
_exptl_crystal_colour colourless
_exptl_crystal_density_diffrn 1.324
_exptl_crystal_density_method 'Not Measured'
_exptl_crystal_description prism
_exptl_crystal_F_000 348
_exptl_crystal_size_max 0.580
_exptl_crystal_size_mid 0.493
_exptl_crystal_size_min 0.380
_refine_diff_density_max 0.265
_refine_diff_density_min -0.209
_refine_ls_extinction_method none
_refine_ls_goodness_of_fit_ref 1.041
_refine_ls_hydrogen_treatment mixed
_refine_ls_matrix_type full
_refine_ls_number_parameters 214
_refine_ls_number_reflns 3780
_refine_ls_number_restraints 0
_refine_ls_restrained_S_all 1.041
_refine_ls_R_factor_all 0.0529
_refine_ls_R_factor_gt 0.0413
_refine_ls_shift/su_max 0.000
_refine_ls_shift/su_mean 0.000
_refine_ls_structure_factor_coef Fsqd
_refine_ls_weighting_details 'calc w=1/[\s^2^(Fo^2^)+(0.0718P)^2^+0.0531P] where P=(Fo^2^+2Fc^2^)/3'
_refine_ls_weighting_scheme calc
_refine_ls_wR_factor_gt 0.1154
_refine_ls_wR_factor_ref 0.1223
_reflns_number_gt 2972
_reflns_number_total 3780
_reflns_threshold_expression I>2\s(I)
_cod_data_source_file xu2569.cif
_cod_data_source_block I
_cod_database_code 2222941
_cod_database_fobs_code 2222941

loop_
_symmetry_equiv_pos_site_id
_symmetry_equiv_pos_as_xyz
1 x,y,z
2 -x,-y,-z

loop_
_atom_site_aniso_label
_atom_site_aniso_U_11
_atom_site_aniso_U_22
_atom_site_aniso_U_33
_atom_site_aniso_U_12
_atom_site_aniso_U_13
_atom_site_aniso_U_23
O1 0.0817(9) 0.1176(11) 0.0752(8) -0.0088(8) -0.0101(7) -0.0070(8)
O2 0.1417(15) 0.0792(9) 0.1012(11) -0.0119(9) -0.0444(10) -0.0164(8)
N1 0.0444(5) 0.0560(6) 0.0524(6) -0.0049(4) -0.0014(4) -0.0183(5)
N2 0.0547(6) 0.0514(6) 0.0531(6) -0.0036(5) -0.0051(4) -0.0227(5)
C1 0.0449(6) 0.0519(7) 0.0450(6) -0.0053(5) -0.0021(5) -0.0159(5)
C2 0.0582(8) 0.0536(7) 0.0680(8) -0.0090(6) -0.0023(6) -0.0250(6)
C3 0.0610(8) 0.0584(8) 0.0812(10) 0.0015(7) -0.0019(7) -0.0335(7)
C4 0.0483(7) 0.0708(10) 0.0785(10) 0.0008(7) -0.0030(7) -0.0330(8)
C5 0.0484(7) 0.0665(8) 0.0624(8) -0.0092(6) -0.0047(6) -0.0268(7)
C6 0.0499(6) 0.0504(7) 0.0443(6) -0.0042(5) -0.0039(5) -0.0178(5)
C7 0.0515(7) 0.0553(7) 0.0529(7) 0.0004(5) -0.0030(5) -0.0212(6)
C8 0.0729(9) 0.0566(8) 0.0621(8) -0.0081(6) -0.0080(7) -0.0302(6)
C9 0.0726(9) 0.0580(8) 0.0649(8) -0.0120(7) -0.0069(7) -0.0267(7)
C10 0.0818(13) 0.1172(17) 0.0885(13) -0.0348(12) -0.0027(10) -0.0263(12)
C11 0.124(2) 0.137(2) 0.0860(15) -0.0649(18) 0.0070(14) -0.0115(14)
C12 0.130(2) 0.1138(18) 0.0697(13) -0.0187(16) -0.0097(13) 0.0007(12)
C13 0.0451(6) 0.0682(9) 0.0636(8) -0.0135(6) 0.0039(6) -0.0184(7)
C14 0.0531(7) 0.0719(9) 0.0681(9) -0.0224(7) -0.0034(6) -0.0190(7)
C15 0.1222(18) 0.1028(16) 0.0819(13) 0.0002(13) -0.0143(12) -0.0438(12)
C16 0.150(2) 0.147(3) 0.0756(13) -0.062(2) -0.0139(14) -0.0395(15)
C17 0.147(2) 0.114(2) 0.0847(15) -0.0519(18) -0.0473(15) -0.0017(14)
O3 0.0829(8) 0.0841(9) 0.0778(8) -0.0003(6) -0.0117(6) -0.0271(7)
Cl1 0.0681(3) 0.0830(3) 0.1058(4) -0.0237(2) 0.0067(2) -0.0545(3)

loop_
_atom_site_type_symbol
_atom_site_label
_atom_site_fract_x
_atom_site_fract_y
_atom_site_fract_z
_atom_site_U_iso_or_equiv
_atom_site_thermal_displace_type
_atom_site_calc_flag
_atom_site_refinement_flags
_atom_site_occupancy
O O1 0.13050(17) -0.1335(2) 0.86538(14) 0.1035(5) Uani . . 1.000
O O2 0.4854(2) 0.20834(19) 0.87489(17) 0.1120(7) Uani . . 1.000
N N1 0.23659(12) 0.34379(14) 0.66557(10) 0.0532(3) Uani . . 1.000
N N2 0.09145(13) 0.19641(13) 0.65802(11) 0.0538(3) Uani . . 1.000
C C1 0.08420(14) 0.43162(16) 0.66979(12) 0.0494(4) Uani . . 1.000
C C2 0.02240(17) 0.58200(18) 0.67695(15) 0.0603(4) Uani . . 1.000
C C3 -0.13677(18) 0.63291(19) 0.67798(17) 0.0681(5) Uani . . 1.000
C C4 -0.22951(17) 0.5392(2) 0.67213(16) 0.0676(5) Uani . . 1.000
C C5 -0.16859(16) 0.38960(19) 0.66484(14) 0.0590(4) Uani . . 1.000
C C6 -0.00818(15) 0.33787(16) 0.66462(12) 0.0497(4) Uani . . 1.000
C C7 0.23474(16) 0.20505(17) 0.65930(13) 0.0558(4) Uani . . 1.000
C C8 0.04576(19) 0.05737(18) 0.65596(15) 0.0624(5) Uani . . 1.000
C C9 0.0118(2) -0.05143(19) 0.78656(15) 0.0644(5) Uani . . 1.000
C C10 -0.1182(3) -0.0852(3) 0.8477(2) 0.0975(8) Uani . . 1.000
C C11 -0.0776(4) -0.1983(4) 0.9725(3) 0.1193(11) Uani . . 1.000
C C12 0.0683(4) -0.2261(3) 0.9797(2) 0.1176(10) Uani . . 1.000
C C13 0.37621(16) 0.3936(2) 0.67077(15) 0.0617(4) Uani . . 1.000
C C14 0.41286(17) 0.3570(2) 0.80414(16) 0.0650(5) Uani . . 1.000
C C15 0.3759(3) 0.4445(3) 0.8759(2) 0.1043(9) Uani . . 1.000
C C16 0.4334(4) 0.3444(4) 1.0001(2) 0.1183(13) Uani . . 1.000
C C17 0.4990(4) 0.2065(4) 0.9964(2) 0.1177(11) Uani . . 1.000
O O3 0.50690(18) -0.09917(19) 0.68142(14) 0.0861(5) Uani . . 1.000
Cl Cl1 0.33115(5) -0.17640(6) 0.49633(5) 0.0794(2) Uani . . 1.000
H H2 0.08430 0.64470 0.68080 0.0720 Uiso calc R 1.000
H H3 -0.18370 0.73320 0.68270 0.0820 Uiso calc R 1.000
H H4 -0.33630 0.57900 0.67320 0.0810 Uiso calc R 1.000
H H5 -0.23060 0.32740 0.66040 0.0710 Uiso calc R 1.000
H H7 0.32240 0.12480 0.65620 0.0670 Uiso calc R 1.000
H H8A -0.04510 0.09600 0.60450 0.0750 Uiso calc R 1.000
H H8B 0.12860 -0.00190 0.61540 0.0750 Uiso calc R 1.000
H H10 -0.21680 -0.04260 0.81460 0.1170 Uiso calc R 1.000
H H11 -0.14480 -0.24430 1.03780 0.1430 Uiso calc R 1.000
H H12 0.12490 -0.29850 1.05160 0.1410 Uiso calc R 1.000
H H13A 0.46300 0.33850 0.63050 0.0740 Uiso calc R 1.000
H H13B 0.36030 0.50870 0.62220 0.0740 Uiso calc R 1.000
H H15 0.32200 0.55240 0.84990 0.1250 Uiso calc R 1.000
H H16 0.42470 0.37400 1.07100 0.1420 Uiso calc R 1.000
H H17 0.54860 0.11780 1.06480 0.1410 Uiso calc R 1.000
H HW1 0.575(3) -0.041(3) 0.627(3) 0.1190 Uiso . . 1.000
H HW2 0.461(3) -0.139(3) 0.631(3) 0.1190 Uiso . . 1.000

loop_
_atom_type_symbol
_atom_type_description
_atom_type_scat_dispersion_real
_atom_type_scat_dispersion_imag
_atom_type_scat_source
O O 0.0106 0.0060 'International Tables Vol C Tables 4.2.6.8 and 6.1.1.4'
N N 0.0061 0.0033 'International Tables Vol C Tables 4.2.6.8 and 6.1.1.4'
Cl Cl 0.1484 0.1585 'International Tables Vol C Tables 4.2.6.8 and 6.1.1.4'
H H 0.0000 0.0000 'International Tables Vol C Tables 4.2.6.8 and 6.1.1.4'
C C 0.0033 0.0016 'International Tables Vol C Tables 4.2.6.8 and 6.1.1.4'

loop_
_geom_angle_atom_site_label_1
_geom_angle_atom_site_label_2
_geom_angle_atom_site_label_3
_geom_angle_site_symmetry_1
_geom_angle_site_symmetry_2
_geom_angle_site_symmetry_3
_geom_angle
_geom_angle_publ_flag
C9 O1 C12 . . . 105.62(19) no
C14 O2 C17 . . . 106.9(2) no
HW1 O3 HW2 . . . 108(3) no
C1 N1 C13 . . . 126.21(13) no
C7 N1 C13 . . . 125.65(13) no
C1 N1 C7 . . . 108.13(12) no
C6 N2 C8 . . . 126.23(13) no
C7 N2 C8 . . . 125.52(13) no
C6 N2 C7 . . . 108.19(13) no
N1 C1 C2 . . . 131.54(13) no
C2 C1 C6 . . . 122.08(13) no
N1 C1 C6 . . . 106.38(13) no
C1 C2 C3 . . . 115.74(15) no
C2 C3 C4 . . . 122.20(17) no
C3 C4 C5 . . . 122.28(16) no
C4 C5 C6 . . . 115.51(15) no
N2 C6 C1 . . . 106.58(12) no
C1 C6 C5 . . . 122.18(14) no
N2 C6 C5 . . . 131.24(14) no
N1 C7 N2 . . . 110.72(13) no
N2 C8 C9 . . . 111.85(13) no
O1 C9 C10 . . . 109.98(16) no
C8 C9 C10 . . . 132.75(18) no
O1 C9 C8 . . . 117.25(16) no
C9 C10 C11 . . . 106.4(2) no
C10 C11 C12 . . . 107.5(3) no
O1 C12 C11 . . . 110.4(2) no
N1 C13 C14 . . . 111.84(13) no
O2 C14 C15 . . . 109.18(18) no
C13 C14 C15 . . . 131.51(19) no
O2 C14 C13 . . . 119.08(17) no
C14 C15 C16 . . . 107.3(2) no
C15 C16 C17 . . . 107.0(2) no
O2 C17 C16 . . . 109.6(2) no
C1 C2 H2 . . . 122.00 no
C3 C2 H2 . . . 122.00 no
C4 C3 H3 . . . 119.00 no
C2 C3 H3 . . . 119.00 no
C5 C4 H4 . . . 119.00 no
C3 C4 H4 . . . 119.00 no
C4 C5 H5 . . . 122.00 no
C6 C5 H5 . . . 122.00 no
N1 C7 H7 . . . 125.00 no
N2 C7 H7 . . . 125.00 no
N2 C8 H8B . . . 109.00 no
C9 C8 H8A . . . 109.00 no
C9 C8 H8B . . . 109.00 no
H8A C8 H8B . . . 108.00 no
N2 C8 H8A . . . 109.00 no
C9 C10 H10 . . . 127.00 no
C11 C10 H10 . . . 127.00 no
C12 C11 H11 . . . 126.00 no
C10 C11 H11 . . . 126.00 no
C11 C12 H12 . . . 125.00 no
O1 C12 H12 . . . 125.00 no
N1 C13 H13A . . . 109.00 no
C14 C13 H13A . . . 109.00 no
C14 C13 H13B . . . 109.00 no
N1 C13 H13B . . . 109.00 no
H13A C13 H13B . . . 108.00 no
C16 C15 H15 . . . 126.00 no
C14 C15 H15 . . . 126.00 no
C15 C16 H16 . . . 127.00 no
C17 C16 H16 . . . 126.00 no
O2 C17 H17 . . . 125.00 no
C16 C17 H17 . . . 125.00 no

loop_
_geom_bond_atom_site_label_1
_geom_bond_atom_site_label_2
_geom_bond_site_symmetry_1
_geom_bond_site_symmetry_2
_geom_bond_distance
_geom_bond_publ_flag
O1 C9 . . 1.339(2) no
O1 C12 . . 1.382(3) no
O2 C14 . . 1.322(3) no
O2 C17 . . 1.385(3) no
O3 HW1 . . 0.93(3) no
O3 HW2 . . 0.98(3) no
N1 C1 . . 1.3929(19) no
N1 C7 . . 1.326(2) no
N1 C13 . . 1.475(2) no
N2 C6 . . 1.393(2) no
N2 C8 . . 1.475(2) no
N2 C7 . . 1.320(2) no
C1 C2 . . 1.384(2) no
C1 C6 . . 1.387(2) no
C2 C3 . . 1.379(2) no
C3 C4 . . 1.392(2) no
C4 C5 . . 1.377(3) no
C5 C6 . . 1.390(2) no
C8 C9 . . 1.469(2) no
C9 C10 . . 1.326(3) no
C10 C11 . . 1.408(4) no
C11 C12 . . 1.276(5) no
C13 C14 . . 1.469(2) no
C14 C15 . . 1.312(3) no
C15 C16 . . 1.415(3) no
C16 C17 . . 1.268(5) no
C2 H2 . . 0.9300 no
C3 H3 . . 0.9300 no
C4 H4 . . 0.9300 no
C5 H5 . . 0.9300 no
C7 H7 . . 0.9300 no
C8 H8A . . 0.9700 no
C8 H8B . . 0.9700 no
C10 H10 . . 0.9300 no
C11 H11 . . 0.9300 no
C12 H12 . . 0.9300 no
C13 H13B . . 0.9700 no
C13 H13A . . 0.9700 no
C15 H15 . . 0.9300 no
C16 H16 . . 0.9300 no
C17 H17 . . 0.9300 no

loop_
_geom_contact_atom_site_label_1
_geom_contact_atom_site_label_2
_geom_contact_distance
_geom_contact_site_symmetry_1
_geom_contact_site_symmetry_2
_geom_contact_publ_flag
Cl1 C8 3.6371(18) . . no
Cl1 C13 3.6290(19) . 1_545 no
Cl1 O3 3.1563(17) . 2_656 no
Cl1 O3 3.1848(17) . . no
Cl1 C13 3.6332(18) . 2_656 no
Cl1 H13A 2.6700 . 2_656 no
Cl1 H8B 2.6700 . . no
Cl1 H13B 2.6600 . 1_545 no
Cl1 H8A 2.7500 . 2_556 no
Cl1 HW2 2.22(3) . . no
Cl1 H5 3.0100 . 2_556 no
Cl1 HW1 2.27(3) . 2_656 no
O1 N2 2.998(2) . . no
O1 C7 3.391(2) . . no
O2 N1 3.123(2) . . no
O3 C17 3.362(3) . 2_657 no
O3 Cl1 3.1848(17) . . no
O3 C7 3.133(2) . . no
O3 Cl1 3.1563(17) . 2_656 no
O3 H3 2.7900 . 1_645 no
O3 H7 2.2200 . . no
O3 H17 2.7800 . 2_657 no
N1 N2 2.1772(17) . . no
N1 O2 3.123(2) . . no
N2 O1 2.998(2) . . no
N2 N1 2.1772(17) . . no
C1 C6 3.5787(18) . 2_566 no
C1 C5 3.5392(19) . 2_566 no
C4 C7 3.550(2) . 2_566 no
C5 C1 3.5392(19) . 2_566 no
C6 C1 3.5787(18) . 2_566 no
C7 O3 3.133(2) . . no
C7 O1 3.391(2) . . no
C7 C4 3.550(2) . 2_566 no
C8 Cl1 3.6371(18) . . no
C13 Cl1 3.6332(18) . 2_656 no
C13 Cl1 3.6290(19) . 1_565 no
C16 C16 3.435(5) . 2_667 no
C17 O3 3.362(3) . 2_657 no
C2 H13B 2.9600 . . no
C5 H12 3.0200 . 2_557 no
C5 H8A 2.9500 . . no
C8 H5 3.0100 . . no
C13 H2 3.0100 . . no
C14 H11 2.9800 . 2_557 no
C15 H16 3.0400 . 2_667 no
C15 H11 2.9900 . 2_557 no
C16 H16 3.0200 . 2_667 no
HW1 Cl1 2.27(3) . 2_656 no
HW1 H3 2.5100 . 1_645 no
HW1 H7 2.4300 . . no
H2 C13 3.0100 . . no
H2 H13B 2.5800 . . no
HW2 Cl1 2.22(3) . . no
HW2 H7 2.5300 . . no
H3 O3 2.7900 . 1_465 no
H3 HW1 2.5100 . 1_465 no
H5 H8A 2.5700 . . no
H5 Cl1 3.0100 . 2_556 no
H5 C8 3.0100 . . no
H7 O3 2.2200 . . no
H7 HW1 2.4300 . . no
H7 H8B 2.5400 . . no
H7 H13A 2.5500 . . no
H7 HW2 2.5300 . . no
H8A C5 2.9500 . . no
H8A H5 2.5700 . . no
H8A Cl1 2.7500 . 2_556 no
H8B Cl1 2.6700 . . no
H8B H7 2.5400 . . no
H11 C14 2.9800 . 2_557 no
H11 C15 2.9900 . 2_557 no
H12 C5 3.0200 . 2_557 no
H13A H7 2.5500 . . no
H13A Cl1 2.6700 . 2_656 no
H13B C2 2.9600 . . no
H13B H2 2.5800 . . no
H13B Cl1 2.6600 . 1_565 no
H16 C15 3.0400 . 2_667 no
H16 C16 3.0200 . 2_667 no
H17 O3 2.7800 . 2_657 no

loop_
_geom_hbond_atom_site_label_D
_geom_hbond_atom_site_label_H
_geom_hbond_atom_site_label_A
_geom_hbond_site_symmetry_A
_geom_hbond_distance_DH
_geom_hbond_distance_HA
_geom_hbond_distance_DA
_geom_hbond_angle_DHA
_geom_hbond_publ_flag
O3 HW1 Cl1 2_656 0.93(3) 2.27(3) 3.1563(17) 159(3) yes
O3 HW2 Cl1 . 0.98(3) 2.22(3) 3.1848(17) 168(3) yes
C7 H7 O3 . 0.9300 2.2200 3.133(2) 168.00 yes
C8 H8A Cl1 2_556 0.9700 2.7500 3.7098(18) 169.00 yes
C8 H8B Cl1 . 0.9700 2.6700 3.6371(18) 173.00 yes
C13 H13A Cl1 2_656 0.9700 2.6700 3.6332(18) 171.00 yes
C13 H13B Cl1 1_565 0.9700 2.6600 3.6290(19) 177.00 yes
C11 H11 Cg2 2_557 0.93 2.85 3.641(4) 144 yes
C12 H12 Cg4 2_557 0.93 2.96 3.718(2) 139 yes

loop_
_geom_torsion_atom_site_label_1
_geom_torsion_atom_site_label_2
_geom_torsion_atom_site_label_3
_geom_torsion_atom_site_label_4
_geom_torsion_site_symmetry_1
_geom_torsion_site_symmetry_2
_geom_torsion_site_symmetry_3
_geom_torsion_site_symmetry_4
_geom_torsion
_geom_torsion_publ_flag
C12 O1 C9 C10 . . . . 1.9(3) no
C9 O1 C12 C11 . . . . -2.1(3) no
C12 O1 C9 C8 . . . . -179.56(18) no
C17 O2 C14 C15 . . . . -2.5(3) no
C17 O2 C14 C13 . . . . -177.5(2) no
C14 O2 C17 C16 . . . . 2.3(4) no
C13 N1 C1 C6 . . . . -178.92(12) no
C7 N1 C13 C14 . . . . -95.10(18) no
C13 N1 C1 C2 . . . . 1.4(2) no
C13 N1 C7 N2 . . . . 178.99(12) no
C1 N1 C13 C14 . . . . 83.09(18) no
C7 N1 C1 C6 . . . . -0.47(14) no
C1 N1 C7 N2 . . . . 0.53(15) no
C7 N1 C1 C2 . . . . 179.86(15) no
C7 N2 C8 C9 . . . . 94.03(18) no
C7 N2 C6 C1 . . . . 0.06(15) no
C7 N2 C6 C5 . . . . 179.19(14) no
C6 N2 C7 N1 . . . . -0.37(15) no
C8 N2 C6 C1 . . . . 177.49(12) no
C6 N2 C8 C9 . . . . -82.98(18) no
C8 N2 C7 N1 . . . . -177.83(12) no
C8 N2 C6 C5 . . . . -3.4(2) no
C2 C1 C6 N2 . . . . 179.96(13) no
N1 C1 C6 N2 . . . . 0.25(14) no
N1 C1 C6 C5 . . . . -178.98(12) no
N1 C1 C2 C3 . . . . 179.33(14) no
C2 C1 C6 C5 . . . . 0.7(2) no
C6 C1 C2 C3 . . . . -0.3(2) no
C1 C2 C3 C4 . . . . 0.0(2) no
C2 C3 C4 C5 . . . . -0.1(3) no
C3 C4 C5 C6 . . . . 0.4(2) no
C4 C5 C6 N2 . . . . -179.78(14) no
C4 C5 C6 C1 . . . . -0.8(2) no
N2 C8 C9 C10 . . . . 110.2(3) no
N2 C8 C9 O1 . . . . -67.9(2) no
C8 C9 C10 C11 . . . . -179.3(2) no
O1 C9 C10 C11 . . . . -1.1(3) no
C9 C10 C11 C12 . . . . -0.2(4) no
C10 C11 C12 O1 . . . . 1.4(4) no
N1 C13 C14 O2 . . . . 80.2(2) no
N1 C13 C14 C15 . . . . -93.5(3) no
O2 C14 C15 C16 . . . . 1.7(3) no
C13 C14 C15 C16 . . . . 176.0(2) no
C14 C15 C16 C17 . . . . -0.3(4) no
C15 C16 C17 O2 . . . . -1.2(4) no

loop_
_cod_related_entry_id
_cod_related_entry_database
_cod_related_entry_code
1 ChemSpider 30655852
